data_4320789
loop_
_publ_author_name
'Yusuke Sunada'
'Yuji Hayashi'
'Hiroyuki Kawaguchi'
'Kazuyuki Tatsumi'

_publ_contact_author_address
;
    Reserch Center for Materials Science, Nagoya University
    Furo-cho, Chikusa-ku, Nagoya 464-8602 Japan
;
_publ_contact_author_email
;
        ' i45100a@nucc.cc.nagoya-u.ac.jp '
;
_publ_contact_author_fax
;
            ' +81 52 789 2943 '
;
_publ_contact_author_name
;
        'Kazuyuki Tatsumi'
;
_publ_contact_author_phone
;
         ' +81 52 789 2474 '
;
_publ_section_title
;
 Alkynethiolato and Alkyneselenolato Ruthenium Half-Sandwich Complexes:
 Synthesis, Structures, and Reactions with (\h5-C5H5)2Zr
;
_journal_name_full 'Inorganic Chemistry'
_journal_page_first 7072
_journal_page_last 7078
_journal_paper_doi 10.1021/ic010826h
_journal_volume 40
_journal_year 2001
_chemical_formula_moiety 'C20 H20 P2 S Ru '
_chemical_formula_sum 'C20 H20 P2 Ru S'
_chemical_formula_weight 455.46
_space_group_IT_number 14
_symmetry_cell_setting monoclinic
_symmetry_Int_Tables_number 14
_symmetry_space_group_name_Hall '-P 2ybc'
_symmetry_space_group_name_H-M 'P 1 21/c 1'
_cell_angle_alpha 90
_cell_angle_beta 105.5330(4)
_cell_angle_gamma 90
_cell_formula_units_Z 4
_cell_length_a 14.4564(7)
_cell_length_b 15.6851(3)
_cell_length_c 18.1251(2)
_cell_measurement_reflns_used 23579
_cell_measurement_temperature 273.2
_cell_measurement_theta_max 27.5
_cell_measurement_theta_min 2.5
_cell_volume 3959.8(2)
_computing_cell_refinement d*TREK
_computing_data_collection d*TREK
_computing_data_reduction 'teXsan Ver. 1.11'
_computing_publication_material 'teXsan Ver. 1.11'
_computing_structure_refinement 'teXsan Ver. 1.10'
_computing_structure_solution SHELXS86
_diffrn_measurement_device_type 'Quantum CCD/Rigaku AFC7'
_diffrn_measurement_method \w
_diffrn_radiation_type 'Mo K\a'
_diffrn_radiation_wavelength 0.7107
_diffrn_reflns_av_R_equivalents 0.021
_diffrn_reflns_limit_h_max 18
_diffrn_reflns_limit_h_min 0
_diffrn_reflns_limit_k_max 19
_diffrn_reflns_limit_k_min 0
_diffrn_reflns_limit_l_max 19
_diffrn_reflns_limit_l_min -22
_diffrn_reflns_number 8843
_diffrn_reflns_theta_max 27.5
_exptl_absorpt_coefficient_mu 0.529
_exptl_absorpt_correction_type none
_exptl_crystal_colour 'dark red'
_exptl_crystal_density_diffrn 0.764
_exptl_crystal_density_method 'not measured'
_exptl_crystal_description plate
_exptl_crystal_size_max 0.500
_exptl_crystal_size_mid 0.500
_exptl_crystal_size_min 0.100
_refine_diff_density_max 0.24
_refine_diff_density_min -0.25
_refine_ls_extinction_method none
_refine_ls_goodness_of_fit_ref 2.827
_refine_ls_hydrogen_treatment isotopic
_refine_ls_number_parameters 478
_refine_ls_number_reflns 8332
_refine_ls_R_factor_gt 0.0463
_refine_ls_shift/su_max 0.0360
_refine_ls_structure_factor_coef Fsqd
_refine_ls_weighting_details 'w = 1/[\s^2^(Fo^2^) + (0.00200(Max(Fo^2^,0) + 2Fc^2^)/3)^2^]'
_refine_ls_weighting_scheme calc
_refine_ls_wR_factor_ref 0.0786
_reflns_number_gt 8332
_reflns_number_total 23579
_reflns_threshold_expression F^2^>2.0\s(F^2^)
_cod_data_source_file ic010826h_1.cif
_cod_data_source_block CpRu(PPh3)2(SCCPh)
_cod_original_formula_sum 'C20 H20 P2 S Ru '
_cod_database_code 4320789

loop_
_symmetry_equiv_pos_as_xyz
x,y,z
-x,1/2+y,1/2-z
-x,-y,-z
x,1/2-y,1/2+z

loop_
_atom_site_label
_atom_site_type_symbol
_atom_site_fract_x
_atom_site_fract_y
_atom_site_fract_z
_atom_site_U_iso_or_equiv
_atom_site_adp_type
_atom_site_occupancy
_atom_site_calc_flag
_atom_site_refinement_flags
_atom_site_disorder_assembly
_atom_site_disorder_group
Ru Ru 0.04418(1) 0.453995(9) 0.220606(7) 0.02842(4) Uani 1.00 d . . .
S S 0.06027(4) 0.38725(3) 0.34391(3) 0.0448(1) Uani 1.00 d . . .
P(1) P 0.09473(3) 0.58194(3) 0.28209(2) 0.0293(1) Uani 1.00 d . . .
P(2) P -0.12289(4) 0.45893(3) 0.19984(3) 0.0346(1) Uani 1.00 d . . .
C(1) C 0.0809(1) 0.4800(1) 0.1113(1) 0.0433(5) Uani 1.00 d . . .
C(2) C 0.1673(1) 0.4626(1) 0.1687(1) 0.0458(6) Uani 1.00 d . . .
C(3) C 0.1623(2) 0.3795(1) 0.1952(1) 0.0505(6) Uani 1.00 d . . .
C(4) C 0.0726(2) 0.3435(1) 0.1546(1) 0.0514(6) Uani 1.00 d . . .
C(5) C 0.0240(1) 0.4056(1) 0.1024(1) 0.0456(6) Uani 1.00 d . . .
C(6) C 0.0577(1) 0.2815(1) 0.3335(1) 0.0412(5) Uani 1.00 d . . .
C(7) C 0.0567(2) 0.2043(1) 0.3314(1) 0.0494(6) Uani 1.00 d . . .
C(8) C 0.0568(2) 0.1137(1) 0.3329(1) 0.0513(6) Uani 1.00 d . . .
C(9) C 0.0538(2) 0.0698(2) 0.3995(2) 0.082(1) Uani 1.00 d . . .
C(10) C 0.0573(3) -0.0175(2) 0.4019(2) 0.109(1) Uani 1.00 d . . .
C(11) C 0.0648(3) -0.0629(2) 0.3399(3) 0.110(1) Uani 1.00 d . . .
C(12) C 0.0659(3) -0.0225(2) 0.2742(2) 0.098(1) Uani 1.00 d . . .
C(13) C 0.0628(2) 0.0662(2) 0.2704(2) 0.0733(9) Uani 1.00 d . . .
C(14) C 0.0971(1) 0.6649(1) 0.21131(9) 0.0327(4) Uani 1.00 d . . .
C(15) C 0.1816(1) 0.6923(1) 0.1961(1) 0.0412(5) Uani 1.00 d . . .
C(16) C 0.1786(2) 0.7486(1) 0.1361(1) 0.0508(6) Uani 1.00 d . . .
C(17) C 0.0919(2) 0.7768(1) 0.0908(1) 0.0554(7) Uani 1.00 d . . .
C(18) C 0.0075(2) 0.7513(1) 0.1057(1) 0.0526(6) Uani 1.00 d . . .
C(19) C 0.0102(1) 0.6947(1) 0.1650(1) 0.0418(5) Uani 1.00 d . . .
C(20) C 0.2201(1) 0.5825(1) 0.34234(9) 0.0344(5) Uani 1.00 d . . .
C(21) C 0.2734(2) 0.5087(1) 0.3583(1) 0.0475(6) Uani 1.00 d . . .
C(22) C 0.3671(2) 0.5110(2) 0.4048(1) 0.0665(7) Uani 1.00 d . . .
C(23) C 0.4077(2) 0.5867(2) 0.4357(1) 0.0642(7) Uani 1.00 d . . .
C(24) C 0.3549(2) 0.6603(1) 0.4207(1) 0.0516(6) Uani 1.00 d . . .
C(25) C 0.2617(1) 0.6587(1) 0.3750(1) 0.0421(5) Uani 1.00 d . . .
C(26) C 0.0422(1) 0.6347(1) 0.35240(9) 0.0343(5) Uani 1.00 d . . .
C(27) C -0.0149(2) 0.7058(1) 0.3389(1) 0.0465(6) Uani 1.00 d . . .
C(28) C -0.0498(2) 0.7403(2) 0.3971(1) 0.0613(7) Uani 1.00 d . . .
C(29) C -0.0274(2) 0.7040(2) 0.4684(1) 0.0550(7) Uani 1.00 d . . .
C(30) C 0.0297(2) 0.6329(2) 0.4825(1) 0.0540(7) Uani 1.00 d . . .
C(31) C 0.0648(2) 0.5983(1) 0.4254(1) 0.0488(6) Uani 1.00 d . . .
C(32) C -0.1725(1) 0.3650(1) 0.1420(1) 0.0416(5) Uani 1.00 d . . .
C(33) C -0.1424(2) 0.2851(2) 0.1728(1) 0.0571(7) Uani 1.00 d . . .
C(34) C -0.1696(2) 0.2115(2) 0.1297(2) 0.0662(8) Uani 1.00 d . . .
C(35) C -0.2256(2) 0.2174(2) 0.0552(2) 0.0657(8) Uani 1.00 d . . .
C(36) C -0.2568(2) 0.2948(2) 0.0250(1) 0.0572(7) Uani 1.00 d . . .
C(37) C -0.2320(2) 0.3688(1) 0.0678(1) 0.0464(6) Uani 1.00 d . . .
C(38) C -0.1844(1) 0.4518(1) 0.2764(1) 0.0431(5) Uani 1.00 d . . .
C(39) C -0.1543(2) 0.5022(1) 0.3403(1) 0.0506(6) Uani 1.00 d . . .
C(40) C -0.2015(2) 0.5019(2) 0.3978(1) 0.0597(7) Uani 1.00 d . . .
C(41) C -0.2781(2) 0.4500(2) 0.3917(2) 0.0781(9) Uani 1.00 d . . .
C(42) C -0.3096(2) 0.3999(3) 0.3285(2) 0.113(1) Uani 1.00 d . . .
C(43) C -0.2631(2) 0.4010(2) 0.2708(2) 0.091(1) Uani 1.00 d . . .
C(44) C -0.1878(1) 0.5479(1) 0.1414(1) 0.0408(5) Uani 1.00 d . . .
C(45) C -0.2551(2) 0.5970(2) 0.1631(1) 0.0674(8) Uani 1.00 d . . .
C(46) C -0.3003(2) 0.6644(2) 0.1171(2) 0.089(1) Uani 1.00 d . . .
C(47) C -0.2798(2) 0.6812(2) 0.0488(2) 0.0727(8) Uani 1.00 d . . .
C(48) C -0.2137(2) 0.6326(2) 0.0263(1) 0.0549(7) Uani 1.00 d . . .
C(49) C -0.1673(2) 0.5672(1) 0.0724(1) 0.0456(6) Uani 1.00 d . . .
H(1) H 0.0662 0.5315 0.0809 0.0520 Uiso 1.00 calc . . .
H(2) H 0.2217 0.5008 0.1848 0.0550 Uiso 1.00 calc . . .
H(3) H 0.2129 0.3501 0.2326 0.0606 Uiso 1.00 calc . . .
H(4) H 0.0517 0.2853 0.1586 0.0616 Uiso 1.00 calc . . .
H(5) H -0.0373 0.3977 0.0648 0.0548 Uiso 1.00 calc . . .
H(6) H 0.0490 0.1015 0.4443 0.0987 Uiso 1.00 calc . . .
H(7) H 0.0545 -0.0472 0.4482 0.1305 Uiso 1.00 calc . . .
H(8) H 0.0693 -0.1246 0.3428 0.1316 Uiso 1.00 calc . . .
H(9) H 0.0689 -0.0555 0.2296 0.1181 Uiso 1.00 calc . . .
H(10) H 0.0650 0.0947 0.2234 0.0880 Uiso 1.00 calc . . .
H(11) H 0.2430 0.6721 0.2275 0.0494 Uiso 1.00 calc . . .
H(12) H 0.2379 0.7680 0.1264 0.0610 Uiso 1.00 calc . . .
H(13) H 0.0902 0.8147 0.0481 0.0665 Uiso 1.00 calc . . .
H(14) H -0.0535 0.7728 0.0749 0.0631 Uiso 1.00 calc . . .
H(15) H -0.0495 0.6757 0.1745 0.0501 Uiso 1.00 calc . . .
H(16) H 0.2455 0.4549 0.3370 0.0570 Uiso 1.00 calc . . .
H(17) H 0.4042 0.4587 0.4156 0.0798 Uiso 1.00 calc . . .
H(18) H 0.4733 0.5881 0.4678 0.0770 Uiso 1.00 calc . . .
H(19) H 0.3831 0.7138 0.4425 0.0619 Uiso 1.00 calc . . .
H(20) H 0.2248 0.7111 0.3655 0.0505 Uiso 1.00 calc . . .
H(21) H -0.0311 0.7323 0.2887 0.0558 Uiso 1.00 calc . . .
H(22) H -0.0903 0.7906 0.3870 0.0736 Uiso 1.00 calc . . .
H(23) H -0.0519 0.7284 0.5086 0.0660 Uiso 1.00 calc . . .
H(24) H 0.0457 0.6069 0.5329 0.0648 Uiso 1.00 calc . . .
H(25) H 0.1054 0.5481 0.4360 0.0586 Uiso 1.00 calc . . .
H(26) H -0.1020 0.2807 0.2248 0.0685 Uiso 1.00 calc . . .
H(27) H -0.1492 0.1562 0.1519 0.0794 Uiso 1.00 calc . . .
H(28) H -0.2428 0.1663 0.0244 0.0788 Uiso 1.00 calc . . .
H(29) H -0.2970 0.2984 -0.0272 0.0687 Uiso 1.00 calc . . .
H(30) H -0.2563 0.4234 0.0458 0.0556 Uiso 1.00 calc . . .
H(31) H -0.0988 0.5387 0.3455 0.0608 Uiso 1.00 calc . . .
H(32) H -0.1797 0.5387 0.4421 0.0716 Uiso 1.00 calc . . .
H(33) H -0.3105 0.4486 0.4322 0.0937 Uiso 1.00 calc . . .
H(34) H -0.3648 0.3632 0.3238 0.1358 Uiso 1.00 calc . . .
H(35) H -0.2865 0.3654 0.2260 0.1090 Uiso 1.00 calc . . .
H(36) H -0.2711 0.5847 0.2106 0.0809 Uiso 1.00 calc . . .
H(37) H -0.3465 0.6995 0.1335 0.1067 Uiso 1.00 calc . . .
H(38) H -0.3121 0.7275 0.0166 0.0873 Uiso 1.00 calc . . .
H(39) H -0.1996 0.6440 -0.0222 0.0658 Uiso 1.00 calc . . .
H(40) H -0.1193 0.5340 0.0566 0.0547 Uiso 1.00 calc . . .

loop_
_atom_site_aniso_label
_atom_site_aniso_U_11
_atom_site_aniso_U_22
_atom_site_aniso_U_33
_atom_site_aniso_U_12
_atom_site_aniso_U_13
_atom_site_aniso_U_23
Ru 0.03306(8) 0.02711(8) 0.02352(7) 0.00120(6) 0.00485(5) 0.00074(5)
S 0.0657(3) 0.0372(3) 0.0305(2) 0.0050(2) 0.0111(2) 0.0073(2)
P(1) 0.0344(2) 0.0274(2) 0.0241(2) 0.0012(2) 0.0041(2) 0.0021(2)
P(2) 0.0343(2) 0.0373(3) 0.0305(2) -0.0031(2) 0.0055(2) 0.0026(2)
C(1) 0.051(1) 0.051(1) 0.0322(9) 0.007(1) 0.0183(7) 0.0030(8)
C(2) 0.041(1) 0.057(1) 0.044(1) -0.0006(9) 0.0186(8) -0.0096(9)
C(3) 0.054(1) 0.054(1) 0.044(1) 0.023(1) 0.0124(9) -0.0038(9)
C(4) 0.075(1) 0.037(1) 0.048(1) 0.001(1) 0.0263(9) -0.0128(8)
C(5) 0.047(1) 0.060(1) 0.0302(9) -0.001(1) 0.0107(8) -0.0124(8)
C(6) 0.040(1) 0.044(1) 0.0364(9) 0.0024(9) 0.0054(7) 0.0133(8)
C(7) 0.053(1) 0.045(1) 0.044(1) 0.000(1) 0.0026(9) 0.0110(9)
C(8) 0.045(1) 0.037(1) 0.064(1) -0.004(1) 0.0026(9) 0.0085(9)
C(9) 0.106(2) 0.054(2) 0.083(2) -0.007(2) 0.019(2) 0.022(1)
C(10) 0.131(3) 0.061(2) 0.137(3) 0.000(2) 0.039(2) 0.042(2)
C(11) 0.105(3) 0.039(2) 0.192(4) -0.005(2) 0.050(3) 0.015(2)
C(12) 0.102(2) 0.058(2) 0.146(3) -0.015(2) 0.050(2) -0.020(2)
C(13) 0.080(2) 0.053(2) 0.089(2) -0.011(1) 0.026(1) -0.001(1)
C(14) 0.042(1) 0.0287(9) 0.0258(8) -0.0014(8) 0.0056(7) 0.0012(6)
C(15) 0.043(1) 0.048(1) 0.0315(9) 0.0005(9) 0.0092(7) 0.0038(8)
C(16) 0.058(1) 0.057(1) 0.042(1) -0.009(1) 0.0193(9) 0.0079(9)
C(17) 0.074(2) 0.050(1) 0.042(1) -0.001(1) 0.015(1) 0.0174(9)
C(18) 0.058(1) 0.051(1) 0.041(1) 0.007(1) 0.0007(9) 0.0154(9)
C(19) 0.044(1) 0.042(1) 0.0359(9) -0.0020(9) 0.0044(8) 0.0063(8)
C(20) 0.037(1) 0.037(1) 0.0253(8) -0.0015(8) 0.0023(7) 0.0010(7)
C(21) 0.047(1) 0.043(1) 0.042(1) 0.002(1) -0.0070(8) 0.0000(9)
C(22) 0.056(1) 0.056(2) 0.067(1) 0.010(1) -0.019(1) 0.005(1)
C(23) 0.049(1) 0.071(2) 0.053(1) -0.008(1) -0.019(1) 0.003(1)
C(24) 0.059(1) 0.054(1) 0.0322(9) -0.019(1) -0.0027(9) -0.0001(8)
C(25) 0.051(1) 0.040(1) 0.0326(9) -0.0033(9) 0.0056(8) -0.0014(7)
C(26) 0.040(1) 0.032(1) 0.0304(8) -0.0022(8) 0.0079(7) -0.0018(7)
C(27) 0.058(1) 0.042(1) 0.042(1) 0.012(1) 0.0191(8) 0.0076(8)
C(28) 0.078(2) 0.050(1) 0.065(1) 0.024(1) 0.036(1) 0.006(1)
C(29) 0.062(1) 0.064(1) 0.046(1) 0.006(1) 0.0259(9) -0.008(1)
C(30) 0.059(1) 0.071(2) 0.032(1) 0.009(1) 0.0130(9) 0.0032(9)
C(31) 0.062(1) 0.054(1) 0.0319(9) 0.015(1) 0.0135(8) 0.0066(8)
C(32) 0.038(1) 0.041(1) 0.043(1) -0.0077(9) 0.0067(8) -0.0007(8)
C(33) 0.051(1) 0.046(1) 0.064(1) -0.010(1) -0.002(1) 0.007(1)
C(34) 0.063(2) 0.041(1) 0.091(2) -0.011(1) 0.014(1) 0.000(1)
C(35) 0.065(2) 0.058(2) 0.076(2) -0.020(1) 0.023(1) -0.021(1)
C(36) 0.059(1) 0.065(2) 0.046(1) -0.017(1) 0.012(1) -0.013(1)
C(37) 0.046(1) 0.050(1) 0.040(1) -0.009(1) 0.0066(8) -0.0019(8)
C(38) 0.039(1) 0.049(1) 0.042(1) -0.0025(9) 0.0125(8) 0.0085(8)
C(39) 0.056(1) 0.050(1) 0.052(1) -0.006(1) 0.0234(9) 0.0003(9)
C(40) 0.073(1) 0.062(2) 0.052(1) 0.012(1) 0.030(1) 0.005(1)
C(41) 0.080(2) 0.097(2) 0.073(2) 0.001(2) 0.049(1) 0.014(1)
C(42) 0.099(2) 0.158(3) 0.104(2) -0.066(2) 0.065(2) -0.030(2)
C(43) 0.080(2) 0.132(3) 0.071(2) -0.056(2) 0.038(1) -0.029(2)
C(44) 0.034(1) 0.042(1) 0.041(1) -0.0005(9) 0.0015(7) 0.0027(8)
C(45) 0.070(2) 0.073(2) 0.064(1) 0.026(1) 0.026(1) 0.018(1)
C(46) 0.090(2) 0.086(2) 0.096(2) 0.048(2) 0.033(2) 0.019(2)
C(47) 0.071(2) 0.064(2) 0.074(2) 0.018(1) 0.004(1) 0.026(1)
C(48) 0.053(1) 0.056(1) 0.049(1) -0.001(1) 0.0026(9) 0.013(1)
C(49) 0.044(1) 0.046(1) 0.044(1) 0.0007(9) 0.0064(8) 0.0074(8)

loop_
_atom_type_symbol
_atom_type_description
_atom_type_scat_dispersion_real
_atom_type_scat_dispersion_imag
_atom_type_scat_source
C C 0.003 0.002
;International Tables for Crystallography
(1992, Vol. C, Tables 4.2.6.8 and 6.1.1.1)
;
H H 0.000 0.000
;International Tables for Crystallography
(1992, Vol. C, Table 6.1.1.2)
;
P P 0.102 0.094
;International Tables for Crystallography
(1992, Vol. C, Tables 4.2.6.8 and 6.1.1.1)
;
S S 0.125 0.123
;International Tables for Crystallography
(1992, Vol. C, Tables 4.2.6.8 and 6.1.1.1)
;
Ru Ru -1.259 0.836
;International Tables for Crystallography
(1992, Vol. C, Tables 4.2.6.8 and 6.1.1.1)
;

loop_
_geom_angle_atom_site_label_1
_geom_angle_atom_site_label_2
_geom_angle_atom_site_label_3
_geom_angle
_geom_angle_site_symmetry_1
_geom_angle_site_symmetry_2
_geom_angle_site_symmetry_3
_geom_angle_publ_flag
S Ru P(1) 89.46(2) . . 0_555 yes
S Ru P(2) 90.15(2) . . 0_555 yes
S Ru C(1) 156.23(6) . . 0_555 yes
S Ru C(2) 121.69(6) . . 0_555 yes
S Ru C(3) 94.29(6) . . 0_555 yes
S Ru C(4) 100.08(6) . . 0_555 yes
S Ru C(5) 134.35(6) . . 0_555 yes
P(1) Ru P(2) 103.14(2) . . 0_555 yes
P(1) Ru C(1) 98.64(6) . . 0_555 yes
P(1) Ru C(2) 88.05(6) . . 0_555 yes
P(1) Ru C(3) 113.28(6) . . 0_555 yes
P(1) Ru C(4) 149.41(6) . . 0_555 yes
P(1) Ru C(5) 134.76(6) . . 0_555 yes
P(2) Ru C(1) 109.44(5) . . 0_555 yes
P(2) Ru C(2) 146.63(5) . . 0_555 yes
P(2) Ru C(3) 143.31(6) . . 0_555 yes
P(2) Ru C(4) 105.80(6) . . 0_555 yes
P(2) Ru C(5) 89.58(5) . . 0_555 yes
C(1) Ru C(2) 37.25(7) . . 0_555 yes
C(1) Ru C(3) 61.98(7) . . 0_555 yes
C(1) Ru C(4) 62.40(8) . . 0_555 yes
C(1) Ru C(5) 37.08(8) . . 0_555 yes
C(2) Ru C(3) 36.65(8) . . 0_555 yes
C(2) Ru C(4) 62.15(8) . . 0_555 yes
C(2) Ru C(5) 61.72(7) . . 0_555 yes
C(3) Ru C(4) 37.59(8) . . 0_555 yes
C(3) Ru C(5) 61.86(7) . . 0_555 yes
C(4) Ru C(5) 37.12(8) . . 0_555 yes
Ru S C(6) 109.35(6) . . 0_555 yes
Ru P(1) C(14) 109.90(5) . . 0_555 yes
Ru P(1) C(20) 114.92(6) . . 0_555 yes
Ru P(1) C(26) 125.87(6) . . 0_555 yes
C(14) P(1) C(20) 102.19(8) . . 0_555 yes
C(14) P(1) C(26) 104.66(8) . . 0_555 yes
C(20) P(1) C(26) 96.28(8) . . 0_555 yes
Ru P(2) C(32) 107.02(7) . . 0_555 yes
Ru P(2) C(38) 124.18(7) . . 0_555 yes
Ru P(2) C(44) 117.40(7) . . 0_555 yes
C(32) P(2) C(38) 100.84(9) . . 0_555 yes
C(32) P(2) C(44) 102.56(9) . . 0_555 yes
C(38) P(2) C(44) 101.77(9) . . 0_555 yes
Ru C(1) C(2) 71.7(1) . . 0_555 yes
Ru C(1) C(5) 71.3(1) . . 0_555 yes
C(2) C(1) C(5) 107.2(2) . . 0_555 yes
Ru C(2) C(1) 71.1(1) . . 0_555 yes
Ru C(2) C(3) 71.2(1) . . 0_555 yes
C(1) C(2) C(3) 108.3(2) . . 0_555 yes
Ru C(3) C(2) 72.1(1) . . 0_555 yes
Ru C(3) C(4) 70.8(1) . . 0_555 yes
C(2) C(3) C(4) 108.4(2) . . 0_555 yes
Ru C(4) C(3) 71.6(1) . . 0_555 yes
Ru C(4) C(5) 71.9(1) . . 0_555 yes
C(3) C(4) C(5) 107.1(2) . . 0_555 yes
Ru C(5) C(1) 71.6(1) . . 0_555 yes
Ru C(5) C(4) 71.0(1) . . 0_555 yes
C(1) C(5) C(4) 108.9(2) . . 0_555 yes
S C(6) C(7) 175.4(2) . . 0_555 yes
C(6) C(7) C(8) 177.3(2) . . 0_555 yes
C(7) C(8) C(9) 120.4(2) . . 0_555 yes
C(7) C(8) C(13) 121.7(2) . . 0_555 yes
C(9) C(8) C(13) 117.8(2) . . 0_555 yes
C(8) C(9) C(10) 120.5(3) . . 0_555 yes
C(9) C(10) C(11) 120.5(3) . . 0_555 yes
C(10) C(11) C(12) 120.3(3) . . 0_555 yes
C(11) C(12) C(13) 120.3(3) . . 0_555 yes
C(8) C(13) C(12) 120.5(3) . . 0_555 yes
P(1) C(14) C(15) 122.7(1) . . 0_555 yes
P(1) C(14) C(19) 118.5(1) . . 0_555 yes
C(15) C(14) C(19) 118.4(2) . . 0_555 yes
C(14) C(15) C(16) 120.4(2) . . 0_555 yes
C(15) C(16) C(17) 120.3(2) . . 0_555 yes
C(16) C(17) C(18) 120.1(2) . . 0_555 yes
C(17) C(18) C(19) 119.7(2) . . 0_555 yes
C(14) C(19) C(18) 121.1(2) . . 0_555 yes
P(1) C(20) C(21) 121.7(1) . . 0_555 yes
P(1) C(20) C(25) 119.8(1) . . 0_555 yes
C(21) C(20) C(25) 118.5(2) . . 0_555 yes
C(20) C(21) C(22) 120.4(2) . . 0_555 yes
C(21) C(22) C(23) 120.5(2) . . 0_555 yes
C(22) C(23) C(24) 119.5(2) . . 0_555 yes
C(23) C(24) C(25) 120.4(2) . . 0_555 yes
C(20) C(25) C(24) 120.7(2) . . 0_555 yes
P(1) C(26) C(27) 125.6(1) . . 0_555 yes
P(1) C(26) C(31) 115.8(1) . . 0_555 yes
C(27) C(26) C(31) 118.6(2) . . 0_555 yes
C(26) C(27) C(28) 120.3(2) . . 0_555 yes
C(27) C(28) C(29) 120.7(2) . . 0_555 yes
C(28) C(29) C(30) 119.5(2) . . 0_555 yes
C(29) C(30) C(31) 120.3(2) . . 0_555 yes
C(26) C(31) C(30) 120.6(2) . . 0_555 yes
P(2) C(32) C(33) 117.4(1) . . 0_555 yes
P(2) C(32) C(37) 124.2(2) . . 0_555 yes
C(33) C(32) C(37) 118.2(2) . . 0_555 yes
C(32) C(33) C(34) 120.7(2) . . 0_555 yes
C(33) C(34) C(35) 119.9(2) . . 0_555 yes
C(34) C(35) C(36) 119.9(2) . . 0_555 yes
C(35) C(36) C(37) 120.9(2) . . 0_555 yes
C(32) C(37) C(36) 120.3(2) . . 0_555 yes
P(2) C(38) C(39) 119.6(2) . . 0_555 yes
P(2) C(38) C(43) 122.6(2) . . 0_555 yes
C(39) C(38) C(43) 117.7(2) . . 0_555 yes
C(38) C(39) C(40) 121.5(2) . . 0_555 yes
C(39) C(40) C(41) 119.7(2) . . 0_555 yes
C(40) C(41) C(42) 119.7(2) . . 0_555 yes
C(41) C(42) C(43) 120.5(3) . . 0_555 yes
C(38) C(43) C(42) 120.8(3) . . 0_555 yes
P(2) C(44) C(45) 123.2(2) . . 0_555 yes
P(2) C(44) C(49) 118.7(2) . . 0_555 yes
C(45) C(44) C(49) 118.1(2) . . 0_555 yes
C(44) C(45) C(46) 120.5(2) . . 0_555 yes
C(45) C(46) C(47) 120.2(3) . . 0_555 yes
C(46) C(47) C(48) 120.0(2) . . 0_555 yes
C(47) C(48) C(49) 119.9(2) . . 0_555 yes
C(44) C(49) C(48) 121.3(2) . . 0_555 yes

loop_
_geom_bond_atom_site_label_1
_geom_bond_atom_site_label_2
_geom_bond_distance
_geom_bond_site_symmetry_1
_geom_bond_site_symmetry_2
_geom_bond_publ_flag
Ru S 2.4220(4) . . yes
Ru P(1) 2.3167(5) . . yes
Ru P(2) 2.3440(5) . . yes
Ru C(1) 2.222(2) . . yes
Ru C(2) 2.229(2) . . yes
Ru C(3) 2.217(2) . . yes
Ru C(4) 2.206(2) . . yes
Ru C(5) 2.217(2) . . yes
S C(6) 1.669(2) . . yes
P(1) C(14) 1.834(2) . . yes
P(1) C(20) 1.848(2) . . yes
P(1) C(26) 1.845(2) . . yes
P(2) C(32) 1.839(2) . . yes
P(2) C(38) 1.841(2) . . yes
P(2) C(44) 1.849(2) . . yes
C(1) C(2) 1.421(3) . . yes
C(1) C(5) 1.411(3) . . yes
C(2) C(3) 1.398(3) . . yes
C(3) C(4) 1.425(3) . . yes
C(4) C(5) 1.408(3) . . yes
C(6) C(7) 1.211(3) . . yes
C(7) C(8) 1.422(3) . . yes
C(8) C(9) 1.401(3) . . yes
C(8) C(13) 1.378(4) . . yes
C(9) C(10) 1.372(4) . . yes
C(10) C(11) 1.358(6) . . yes
C(11) C(12) 1.352(5) . . yes
C(12) C(13) 1.393(4) . . yes
C(14) C(15) 1.391(3) . . yes
C(14) C(19) 1.392(3) . . yes
C(15) C(16) 1.391(3) . . yes
C(16) C(17) 1.375(3) . . yes
C(17) C(18) 1.379(3) . . yes
C(18) C(19) 1.386(3) . . yes
C(20) C(21) 1.378(3) . . yes
C(20) C(25) 1.397(3) . . yes
C(21) C(22) 1.391(3) . . yes
C(22) C(23) 1.377(4) . . yes
C(23) C(24) 1.370(4) . . yes
C(24) C(25) 1.379(3) . . yes
C(26) C(27) 1.370(3) . . yes
C(26) C(31) 1.397(2) . . yes
C(27) C(28) 1.394(3) . . yes
C(28) C(29) 1.369(3) . . yes
C(29) C(30) 1.370(3) . . yes
C(30) C(31) 1.380(3) . . yes
C(32) C(33) 1.393(3) . . yes
C(32) C(37) 1.390(3) . . yes
C(33) C(34) 1.390(3) . . yes
C(34) C(35) 1.379(4) . . yes
C(35) C(36) 1.357(4) . . yes
C(36) C(37) 1.390(3) . . yes
C(38) C(39) 1.373(3) . . yes
C(38) C(43) 1.370(3) . . yes
C(39) C(40) 1.389(3) . . yes
C(40) C(41) 1.355(4) . . yes
C(41) C(42) 1.363(4) . . yes
C(42) C(43) 1.385(4) . . yes
C(44) C(45) 1.378(3) . . yes
C(44) C(49) 1.394(3) . . yes
C(45) C(46) 1.395(4) . . yes
C(46) C(47) 1.374(4) . . yes
C(47) C(48) 1.367(4) . . yes
C(48) C(49) 1.379(3) . . yes

loop_
_geom_contact_atom_site_label_1
_geom_contact_atom_site_label_2
_geom_contact_distance
_geom_contact_site_symmetry_1
_geom_contact_site_symmetry_2
_geom_contact_publ_flag
C(4) C(24) 3.463(3) . 2_545 ?
C(16) C(36) 3.470(3) . 3_565 ?
C(28) C(36) 3.557(3) . 2_455 ?
C(28) C(35) 3.595(4) . 2_455 ?
C(29) C(36) 3.460(3) . 2_455 ?
C(29) C(35) 3.487(4) . 2_455 ?
C(30) C(40) 3.530(3) . 3_566 ?

loop_
_geom_torsion_atom_site_label_1
_geom_torsion_atom_site_label_2
_geom_torsion_atom_site_label_3
_geom_torsion_atom_site_label_4
_geom_torsion
_geom_torsion_site_symmetry_1
_geom_torsion_site_symmetry_2
_geom_torsion_site_symmetry_3
_geom_torsion_site_symmetry_4
_geom_torsion_publ_flag
Ru S C(6) C(7) 178(2) 0_555 21_1 5_555 55_5 yes
Ru P(1) C(14) C(15) -102.4(2) 0_555 21_1 5_555 55_5 yes
Ru P(1) C(14) C(19) 70.3(2) 0_555 21_1 5_555 55_5 yes
Ru P(1) C(20) C(21) -9.5(2) 0_555 21_1 5_555 55_5 yes
Ru P(1) C(20) C(25) 172.7(1) 0_555 21_1 5_555 55_5 yes
Ru P(1) C(26) C(27) -105.9(2) 0_555 21_1 5_555 55_5 yes
Ru P(1) C(26) C(31) 74.8(2) 0_555 21_1 5_555 55_5 yes
Ru P(2) C(32) C(33) 59.8(2) 0_555 21_1 5_555 55_5 yes
Ru P(2) C(32) C(37) -115.2(2) 0_555 21_1 5_555 55_5 yes
Ru P(2) C(38) C(39) 48.8(2) 0_555 21_1 5_555 55_5 yes
Ru P(2) C(38) C(43) -134.6(2) 0_555 21_1 5_555 55_5 yes
Ru P(2) C(44) C(45) -131.9(2) 0_555 21_1 5_555 55_5 yes
Ru P(2) C(44) C(49) 47.3(2) 0_555 21_1 5_555 55_5 yes
Ru C(1) C(2) C(3) 61.8(1) 0_555 21_1 5_555 55_5 yes
Ru C(1) C(5) C(4) -61.6(1) 0_555 21_1 5_555 55_5 yes
Ru C(2) C(1) C(5) -62.8(1) 0_555 21_1 5_555 55_5 yes
Ru C(2) C(3) C(4) 61.9(1) 0_555 21_1 5_555 55_5 yes
Ru C(3) C(2) C(1) -61.8(1) 0_555 21_1 5_555 55_5 yes
Ru C(3) C(4) C(5) 63.6(1) 0_555 21_1 5_555 55_5 yes
Ru C(4) C(3) C(2) -62.7(1) 0_555 21_1 5_555 55_5 yes
Ru C(4) C(5) C(1) 62.0(1) 0_555 21_1 5_555 55_5 yes
Ru C(5) C(1) C(2) 63.1(1) 0_555 21_1 5_555 55_5 yes
Ru C(5) C(4) C(3) -63.4(1) 0_555 21_1 5_555 55_5 yes
S Ru P(1) C(14) -179.92(7) 0_555 21_1 5_555 55_5 yes
S Ru P(1) C(20) 65.52(6) 0_555 21_1 5_555 55_5 yes
S Ru P(1) C(26) -53.48(7) 0_555 21_1 5_555 55_5 yes
S Ru P(2) C(32) -96.33(7) 0_555 21_1 5_555 55_5 yes
S Ru P(2) C(38) 20.13(8) 0_555 21_1 5_555 55_5 yes
S Ru P(2) C(44) 149.16(7) 0_555 21_1 5_555 55_5 yes
S Ru C(1) C(2) -33.6(2) 0_555 21_1 5_555 55_5 yes
S Ru C(1) C(5) 82.6(2) 0_555 21_1 5_555 55_5 yes
S Ru C(2) C(1) 164.8(1) 0_555 21_1 5_555 55_5 yes
S Ru C(2) C(3) 46.9(1) 0_555 21_1 5_555 55_5 yes
S Ru C(3) C(2) -141.4(1) 0_555 21_1 5_555 55_5 yes
S Ru C(3) C(4) 101.0(1) 0_555 21_1 5_555 55_5 yes
S Ru C(4) C(3) -83.9(1) 0_555 21_1 5_555 55_5 yes
S Ru C(4) C(5) 160.3(1) 0_555 21_1 5_555 55_5 yes
S Ru C(5) C(1) -146.0(1) 0_555 21_1 5_555 55_5 yes
S Ru C(5) C(4) -27.6(2) 0_555 21_1 5_555 55_5 yes
S C(6) C(7) C(8) -6(7) 0_555 21_1 5_555 55_5 yes
P(1) Ru S C(6) -165.48(8) 0_555 21_1 5_555 55_5 yes
P(1) Ru P(2) C(32) 174.19(6) 0_555 21_1 5_555 55_5 yes
P(1) Ru P(2) C(38) -69.35(8) 0_555 21_1 5_555 55_5 yes
P(1) Ru P(2) C(44) 59.68(7) 0_555 21_1 5_555 55_5 yes
P(1) Ru C(1) C(2) 75.1(1) 0_555 21_1 5_555 55_5 yes
P(1) Ru C(1) C(5) -168.6(1) 0_555 21_1 5_555 55_5 yes
P(1) Ru C(2) C(1) -107.0(1) 0_555 21_1 5_555 55_5 yes
P(1) Ru C(2) C(3) 135.1(1) 0_555 21_1 5_555 55_5 yes
P(1) Ru C(3) C(2) -50.2(1) 0_555 21_1 5_555 55_5 yes
P(1) Ru C(3) C(4) -167.8(1) 0_555 21_1 5_555 55_5 yes
P(1) Ru C(4) C(3) 22.5(2) 0_555 21_1 5_555 55_5 yes
P(1) Ru C(4) C(5) -93.3(2) 0_555 21_1 5_555 55_5 yes
P(1) Ru C(5) C(1) 15.9(2) 0_555 21_1 5_555 55_5 yes
P(1) Ru C(5) C(4) 134.3(1) 0_555 21_1 5_555 55_5 yes
P(1) C(14) C(15) C(16) 173.0(2) 0_555 21_1 5_555 55_5 yes
P(1) C(14) C(19) C(18) -173.8(2) 0_555 21_1 5_555 55_5 yes
P(1) C(20) C(21) C(22) -179.0(2) 0_555 21_1 5_555 55_5 yes
P(1) C(20) C(25) C(24) 179.4(2) 0_555 21_1 5_555 55_5 yes
P(1) C(26) C(27) C(28) -179.5(2) 0_555 21_1 5_555 55_5 yes
P(1) C(26) C(31) C(30) 179.6(2) 0_555 21_1 5_555 55_5 yes
P(2) Ru S C(6) 91.38(8) 0_555 21_1 5_555 55_5 yes
P(2) Ru P(1) C(14) -89.89(7) 0_555 21_1 5_555 55_5 yes
P(2) Ru P(1) C(20) 155.55(6) 0_555 21_1 5_555 55_5 yes
P(2) Ru P(1) C(26) 36.55(7) 0_555 21_1 5_555 55_5 yes
P(2) Ru C(1) C(2) -177.6(1) 0_555 21_1 5_555 55_5 yes
P(2) Ru C(1) C(5) -61.3(1) 0_555 21_1 5_555 55_5 yes
P(2) Ru C(2) C(1) 4.2(2) 0_555 21_1 5_555 55_5 yes
P(2) Ru C(2) C(3) -113.7(1) 0_555 21_1 5_555 55_5 yes
P(2) Ru C(3) C(2) 122.5(1) 0_555 21_1 5_555 55_5 yes
P(2) Ru C(3) C(4) 4.9(2) 0_555 21_1 5_555 55_5 yes
P(2) Ru C(4) C(3) -176.9(1) 0_555 21_1 5_555 55_5 yes
P(2) Ru C(4) C(5) 67.3(1) 0_555 21_1 5_555 55_5 yes
P(2) Ru C(5) C(1) 124.2(1) 0_555 21_1 5_555 55_5 yes
P(2) Ru C(5) C(4) -117.4(1) 0_555 21_1 5_555 55_5 yes
P(2) C(32) C(33) C(34) -173.9(2) 0_555 21_1 5_555 55_5 yes
P(2) C(32) C(37) C(36) 172.2(2) 0_555 21_1 5_555 55_5 yes
P(2) C(38) C(39) C(40) 176.8(2) 0_555 21_1 5_555 55_5 yes
P(2) C(38) C(43) C(42) -177.5(3) 0_555 21_1 5_555 55_5 yes
P(2) C(44) C(45) C(46) 178.8(2) 0_555 21_1 5_555 55_5 yes
P(2) C(44) C(49) C(48) 179.7(2) 0_555 21_1 5_555 55_5 yes
C(1) Ru S C(6) -54.9(2) 0_555 21_1 5_555 55_5 yes
C(1) Ru P(1) C(14) 22.52(8) 0_555 21_1 5_555 55_5 yes
C(1) Ru P(1) C(20) -92.04(8) 0_555 21_1 5_555 55_5 yes
C(1) Ru P(1) C(26) 148.96(9) 0_555 21_1 5_555 55_5 yes
C(1) Ru P(2) C(32) 69.96(9) 0_555 21_1 5_555 55_5 yes
C(1) Ru P(2) C(38) -173.6(1) 0_555 21_1 5_555 55_5 yes
C(1) Ru P(2) C(44) -44.56(9) 0_555 21_1 5_555 55_5 yes
C(1) Ru C(2) C(3) -117.9(2) 0_555 21_1 5_555 55_5 yes
C(1) Ru C(3) C(2) 37.3(1) 0_555 21_1 5_555 55_5 yes
C(1) Ru C(3) C(4) -80.3(1) 0_555 21_1 5_555 55_5 yes
C(1) Ru C(4) C(3) 79.0(1) 0_555 21_1 5_555 55_5 yes
C(1) Ru C(4) C(5) -36.8(1) 0_555 21_1 5_555 55_5 yes
C(1) Ru C(5) C(4) 118.4(2) 0_555 21_1 5_555 55_5 yes
C(1) C(2) Ru C(3) 117.9(2) 0_555 21_1 5_555 55_5 yes
C(1) C(2) Ru C(4) 80.2(1) 0_555 21_1 5_555 55_5 yes
C(1) C(2) Ru C(5) 37.9(1) 0_555 21_1 5_555 55_5 yes
C(1) C(2) C(3) C(4) 0.1(2) 0_555 21_1 5_555 55_5 yes
C(1) C(5) Ru C(2) -38.1(1) 0_555 21_1 5_555 55_5 yes
C(1) C(5) Ru C(3) -79.9(1) 0_555 21_1 5_555 55_5 yes
C(1) C(5) Ru C(4) -118.4(2) 0_555 21_1 5_555 55_5 yes
C(1) C(5) C(4) C(3) -1.4(2) 0_555 21_1 5_555 55_5 yes
C(2) Ru S C(6) -78.10(10) 0_555 21_1 5_555 55_5 yes
C(2) Ru P(1) C(14) 58.35(9) 0_555 21_1 5_555 55_5 yes
C(2) Ru P(1) C(20) -56.22(8) 0_555 21_1 5_555 55_5 yes
C(2) Ru P(1) C(26) -175.21(9) 0_555 21_1 5_555 55_5 yes
C(2) Ru P(2) C(32) 67.3(1) 0_555 21_1 5_555 55_5 yes
C(2) Ru P(2) C(38) -176.3(1) 0_555 21_1 5_555 55_5 yes
C(2) Ru P(2) C(44) -47.2(1) 0_555 21_1 5_555 55_5 yes
C(2) Ru C(1) C(5) 116.2(2) 0_555 21_1 5_555 55_5 yes
C(2) Ru C(3) C(4) -117.6(2) 0_555 21_1 5_555 55_5 yes
C(2) Ru C(4) C(3) 36.7(1) 0_555 21_1 5_555 55_5 yes
C(2) Ru C(4) C(5) -79.1(1) 0_555 21_1 5_555 55_5 yes
C(2) Ru C(5) C(4) 80.3(1) 0_555 21_1 5_555 55_5 yes
C(2) C(1) Ru C(3) -36.7(1) 0_555 21_1 5_555 55_5 yes
C(2) C(1) Ru C(4) -79.4(1) 0_555 21_1 5_555 55_5 yes
C(2) C(1) Ru C(5) -116.2(2) 0_555 21_1 5_555 55_5 yes
C(2) C(1) C(5) C(4) 1.5(2) 0_555 21_1 5_555 55_5 yes
C(2) C(3) Ru C(4) 117.6(2) 0_555 21_1 5_555 55_5 yes
C(2) C(3) Ru C(5) 79.6(1) 0_555 21_1 5_555 55_5 yes
C(2) C(3) C(4) C(5) 0.8(2) 0_555 21_1 5_555 55_5 yes
C(3) Ru S C(6) -52.17(10) 0_555 21_1 5_555 55_5 yes
C(3) Ru P(1) C(14) 85.65(9) 0_555 21_1 5_555 55_5 yes
C(3) Ru P(1) C(20) -28.92(9) 0_555 21_1 5_555 55_5 yes
C(3) Ru P(1) C(26) -147.91(9) 0_555 21_1 5_555 55_5 yes
C(3) Ru P(2) C(32) 1.1(1) 0_555 21_1 5_555 55_5 yes
C(3) Ru P(2) C(38) 117.5(1) 0_555 21_1 5_555 55_5 yes
C(3) Ru P(2) C(44) -113.4(1) 0_555 21_1 5_555 55_5 yes
C(3) Ru C(1) C(5) 79.5(1) 0_555 21_1 5_555 55_5 yes
C(3) Ru C(4) C(5) -115.8(2) 0_555 21_1 5_555 55_5 yes
C(3) Ru C(5) C(4) 38.5(1) 0_555 21_1 5_555 55_5 yes
C(3) C(2) Ru C(4) -37.7(1) 0_555 21_1 5_555 55_5 yes
C(3) C(2) Ru C(5) -80.0(1) 0_555 21_1 5_555 55_5 yes
C(3) C(2) C(1) C(5) -1.0(2) 0_555 21_1 5_555 55_5 yes
C(3) C(4) Ru C(5) 115.8(2) 0_555 21_1 5_555 55_5 yes
C(4) Ru S C(6) -14.71(10) 0_555 21_1 5_555 55_5 yes
C(4) Ru P(1) C(14) 70.9(1) 0_555 21_1 5_555 55_5 yes
C(4) Ru P(1) C(20) -43.6(1) 0_555 21_1 5_555 55_5 yes
C(4) Ru P(1) C(26) -162.6(1) 0_555 21_1 5_555 55_5 yes
C(4) Ru P(2) C(32) 4.20(9) 0_555 21_1 5_555 55_5 yes
C(4) Ru P(2) C(38) 120.66(10) 0_555 21_1 5_555 55_5 yes
C(4) Ru P(2) C(44) -110.32(9) 0_555 21_1 5_555 55_5 yes
C(4) Ru C(1) C(5) 36.8(1) 0_555 21_1 5_555 55_5 yes
C(4) C(3) Ru C(5) -38.0(1) 0_555 21_1 5_555 55_5 yes
C(5) Ru S C(6) 1.8(1) 0_555 21_1 5_555 55_5 yes
C(5) Ru P(1) C(14) 12.9(1) 0_555 21_1 5_555 55_5 yes
C(5) Ru P(1) C(20) -101.68(10) 0_555 21_1 5_555 55_5 yes
C(5) Ru P(1) C(26) 139.3(1) 0_555 21_1 5_555 55_5 yes
C(5) Ru P(2) C(32) 38.02(9) 0_555 21_1 5_555 55_5 yes
C(5) Ru P(2) C(38) 154.5(1) 0_555 21_1 5_555 55_5 yes
C(5) Ru P(2) C(44) -76.49(9) 0_555 21_1 5_555 55_5 yes
C(6) C(7) C(8) C(9) 16(5) 0_555 21_1 5_555 55_5 yes
C(6) C(7) C(8) C(13) -161(5) 0_555 21_1 5_555 55_5 yes
C(7) C(8) C(9) C(10) -177.6(3) 0_555 21_1 5_555 55_5 yes
C(7) C(8) C(13) C(12) 177.9(3) 0_555 21_1 5_555 55_5 yes
C(8) C(9) C(10) C(11) 0.6(6) 0_555 21_1 5_555 55_5 yes
C(8) C(13) C(12) C(11) -1.2(5) 0_555 21_1 5_555 55_5 yes
C(9) C(8) C(13) C(12) -0.1(4) 0_555 21_1 5_555 55_5 yes
C(9) C(10) C(11) C(12) -2.0(6) 0_555 21_1 5_555 55_5 yes
C(10) C(9) C(8) C(13) 0.4(5) 0_555 21_1 5_555 55_5 yes
C(10) C(11) C(12) C(13) 2.3(6) 0_555 21_1 5_555 55_5 yes
C(14) P(1) C(20) C(21) -128.5(2) 0_555 21_1 5_555 55_5 yes
C(14) P(1) C(20) C(25) 53.7(2) 0_555 21_1 5_555 55_5 yes
C(14) P(1) C(26) C(27) 22.6(2) 0_555 21_1 5_555 55_5 yes
C(14) P(1) C(26) C(31) -156.6(2) 0_555 21_1 5_555 55_5 yes
C(14) C(15) C(16) C(17) -0.8(3) 0_555 21_1 5_555 55_5 yes
C(14) C(19) C(18) C(17) 1.8(3) 0_555 21_1 5_555 55_5 yes
C(15) C(14) P(1) C(20) 20.1(2) 0_555 21_1 5_555 55_5 yes
C(15) C(14) P(1) C(26) 120.0(2) 0_555 21_1 5_555 55_5 yes
C(15) C(14) C(19) C(18) -0.8(3) 0_555 21_1 5_555 55_5 yes
C(15) C(16) C(17) C(18) 1.8(4) 0_555 21_1 5_555 55_5 yes
C(16) C(15) C(14) C(19) 0.3(3) 0_555 21_1 5_555 55_5 yes
C(16) C(17) C(18) C(19) -2.3(4) 0_555 21_1 5_555 55_5 yes
C(19) C(14) P(1) C(20) -167.2(1) 0_555 21_1 5_555 55_5 yes
C(19) C(14) P(1) C(26) -67.3(2) 0_555 21_1 5_555 55_5 yes
C(20) P(1) C(26) C(27) 127.0(2) 0_555 21_1 5_555 55_5 yes
C(20) P(1) C(26) C(31) -52.2(2) 0_555 21_1 5_555 55_5 yes
C(20) C(21) C(22) C(23) 0.2(4) 0_555 21_1 5_555 55_5 yes
C(20) C(25) C(24) C(23) -0.9(3) 0_555 21_1 5_555 55_5 yes
C(21) C(20) P(1) C(26) 125.0(2) 0_555 21_1 5_555 55_5 yes
C(21) C(20) C(25) C(24) 1.5(3) 0_555 21_1 5_555 55_5 yes
C(21) C(22) C(23) C(24) 0.5(4) 0_555 21_1 5_555 55_5 yes
C(22) C(21) C(20) C(25) -1.1(3) 0_555 21_1 5_555 55_5 yes
C(22) C(23) C(24) C(25) -0.1(4) 0_555 21_1 5_555 55_5 yes
C(25) C(20) P(1) C(26) -52.8(2) 0_555 21_1 5_555 55_5 yes
C(26) C(27) C(28) C(29) 0.2(4) 0_555 21_1 5_555 55_5 yes
C(26) C(31) C(30) C(29) -0.3(4) 0_555 21_1 5_555 55_5 yes
C(27) C(26) C(31) C(30) 0.3(3) 0_555 21_1 5_555 55_5 yes
C(27) C(28) C(29) C(30) -0.1(4) 0_555 21_1 5_555 55_5 yes
C(28) C(27) C(26) C(31) -0.3(3) 0_555 21_1 5_555 55_5 yes
C(28) C(29) C(30) C(31) 0.1(4) 0_555 21_1 5_555 55_5 yes
C(32) P(2) C(38) C(39) 168.2(2) 0_555 21_1 5_555 55_5 yes
C(32) P(2) C(38) C(43) -15.2(3) 0_555 21_1 5_555 55_5 yes
C(32) P(2) C(44) C(45) 111.1(2) 0_555 21_1 5_555 55_5 yes
C(32) P(2) C(44) C(49) -69.7(2) 0_555 21_1 5_555 55_5 yes
C(32) C(33) C(34) C(35) 1.1(4) 0_555 21_1 5_555 55_5 yes
C(32) C(37) C(36) C(35) 1.6(4) 0_555 21_1 5_555 55_5 yes
C(33) C(32) P(2) C(38) -71.2(2) 0_555 21_1 5_555 55_5 yes
C(33) C(32) P(2) C(44) -176.0(2) 0_555 21_1 5_555 55_5 yes
C(33) C(32) C(37) C(36) -2.7(3) 0_555 21_1 5_555 55_5 yes
C(33) C(34) C(35) C(36) -2.2(4) 0_555 21_1 5_555 55_5 yes
C(34) C(33) C(32) C(37) 1.4(4) 0_555 21_1 5_555 55_5 yes
C(34) C(35) C(36) C(37) 0.9(4) 0_555 21_1 5_555 55_5 yes
C(37) C(32) P(2) C(38) 113.8(2) 0_555 21_1 5_555 55_5 yes
C(37) C(32) P(2) C(44) 9.0(2) 0_555 21_1 5_555 55_5 yes
C(38) P(2) C(44) C(45) 7.1(2) 0_555 21_1 5_555 55_5 yes
C(38) P(2) C(44) C(49) -173.7(2) 0_555 21_1 5_555 55_5 yes
C(38) C(39) C(40) C(41) 1.1(4) 0_555 21_1 5_555 55_5 yes
C(38) C(43) C(42) C(41) 0.5(6) 0_555 21_1 5_555 55_5 yes
C(39) C(38) P(2) C(44) -86.4(2) 0_555 21_1 5_555 55_5 yes
C(39) C(38) C(43) C(42) -0.8(5) 0_555 21_1 5_555 55_5 yes
C(39) C(40) C(41) C(42) -1.4(5) 0_555 21_1 5_555 55_5 yes
C(40) C(39) C(38) C(43) 0.1(4) 0_555 21_1 5_555 55_5 yes
C(40) C(41) C(42) C(43) 0.7(6) 0_555 21_1 5_555 55_5 yes
C(43) C(38) P(2) C(44) 90.2(2) 0_555 21_1 5_555 55_5 yes
C(44) C(45) C(46) C(47) 1.5(5) 0_555 21_1 5_555 55_5 yes
C(44) C(49) C(48) C(47) 1.6(4) 0_555 21_1 5_555 55_5 yes
C(45) C(44) C(49) C(48) -1.1(3) 0_555 21_1 5_555 55_5 yes
C(45) C(46) C(47) C(48) -1.0(5) 0_555 21_1 5_555 55_5 yes
C(46) C(45) C(44) C(49) -0.4(4) 0_555 21_1 5_555 55_5 yes
C(46) C(47) C(48) C(49) -0.5(4) 0_555 21_1 5_555 55_5 yes
C(46) C(47) C(48) C(49) -0.5(4) 0_555 21_1 5_555 55_5 yes
